data_7042583
loop_
_publ_author_name
'Wan, Rong'
'Ma, Pengtao'
'Han, Mengdan'
'Zhang, Dongdi'
'Zhang, Chao'
'Niu, Jingyang'
'Wang, Jingping'

_publ_section_title
;
 Discovery and isolation of the trans-isomers of two
 1&#x2009;:&#x2009;2-type lanthanide-containing monolacunary Dawson-type
 tungstophosphates: [Ln(III)(\a2-P2W17O61)2](17-) (Ln = La, Ce).
;
_journal_issue 16
_journal_name_full 'Dalton transactions (Cambridge, England : 2003)'
_journal_page_first 5398
_journal_page_last 5405
_journal_paper_doi 10.1039/c7dt00250e
_journal_volume 46
_journal_year 2017
_chemical_formula_moiety 'Ce O122 P4 W34, 9(C4 H12 N), 4(O)'
_chemical_formula_sum 'C36 H116 Ce N9 O126 P4 W34'
_chemical_formula_weight 9206.27
_space_group_crystal_system monoclinic
_space_group_IT_number 15
_space_group_name_Hall '-C 2yc'
_space_group_name_H-M_alt 'C 1 2/c 1'
_symmetry_space_group_name_Hall '-C 2yc'
_symmetry_space_group_name_H-M 'C 1 2/c 1'
_atom_sites_solution_hydrogens geom
_atom_sites_solution_primary direct
_audit_creation_date 2016-09-05
_audit_creation_method
;
Olex2 1.2-beta
(compiled 2015.01.26 svn.r3150 for OlexSys, GUI svn.r4998)
;
_audit_update_record
;
2017-01-17 deposited with the CCDC.
2017-03-23 downloaded from the CCDC.
;
_cell_angle_alpha 90
_cell_angle_beta 94.0880(10)
_cell_angle_gamma 90
_cell_formula_units_Z 4
_cell_length_a 26.1944(13)
_cell_length_b 32.1245(15)
_cell_length_c 27.6417(13)
_cell_measurement_reflns_used 9970
_cell_measurement_temperature 296(2)
_cell_measurement_theta_max 26.83
_cell_measurement_theta_min 2.38
_cell_volume 23200.8(19)
_computing_molecular_graphics 'Olex2 (Dolomanov et al., 2009)'
_computing_publication_material 'Olex2 (Dolomanov et al., 2009)'
_computing_structure_refinement 'ShelXL-2014/7 (Sheldrick, 2008)'
_computing_structure_solution 'ShelXS-1997 (Sheldrick, 2008)'
_diffrn_ambient_temperature 296.15
_diffrn_measured_fraction_theta_full 0.996
_diffrn_measured_fraction_theta_max 0.996
_diffrn_measurement_device_type 'Bruker APEX-II CCD'
_diffrn_measurement_method '\f and \w scans'
_diffrn_radiation_monochromator graphite
_diffrn_radiation_type MoK\a
_diffrn_radiation_wavelength 0.71073
_diffrn_reflns_av_R_equivalents 0.0569
_diffrn_reflns_av_unetI/netI 0.0694
_diffrn_reflns_Laue_measured_fraction_full 0.996
_diffrn_reflns_Laue_measured_fraction_max 0.996
_diffrn_reflns_limit_h_max 24
_diffrn_reflns_limit_h_min -31
_diffrn_reflns_limit_k_max 38
_diffrn_reflns_limit_k_min -32
_diffrn_reflns_limit_l_max 32
_diffrn_reflns_limit_l_min -32
_diffrn_reflns_number 59865
_diffrn_reflns_point_group_measured_fraction_full 0.996
_diffrn_reflns_point_group_measured_fraction_max 0.996
_diffrn_reflns_theta_full 25.100
_diffrn_reflns_theta_max 25.100
_diffrn_reflns_theta_min 1.477
_diffrn_standards_number 0
_exptl_absorpt_coefficient_mu 17.067
_exptl_absorpt_correction_T_max 0.7457
_exptl_absorpt_correction_T_min 0.3648
_exptl_absorpt_correction_type multi-scan
_exptl_absorpt_process_details
;
SADABS-2008/1 (Bruker,2008) was used for absorption correction.
wR2(int) was 0.1336 before and 0.0533 after correction.
The Ratio of minimum to maximum transmission is 0.4892.
The \l/2 correction factor is 0.0015.
;
_exptl_crystal_colour orange
_exptl_crystal_density_diffrn 2.636
_exptl_crystal_description block
_exptl_crystal_F_000 16148
_exptl_crystal_size_max 0.41
_exptl_crystal_size_mid 0.25
_exptl_crystal_size_min 0.21
_refine_diff_density_max 2.352
_refine_diff_density_min -1.632
_refine_diff_density_rms 0.284
_refine_ls_extinction_method none
_refine_ls_goodness_of_fit_ref 1.026
_refine_ls_hydrogen_treatment constr
_refine_ls_matrix_type full
_refine_ls_number_parameters 514
_refine_ls_number_reflns 20598
_refine_ls_number_restraints 84
_refine_ls_restrained_S_all 1.026
_refine_ls_R_factor_all 0.0850
_refine_ls_R_factor_gt 0.0470
_refine_ls_shift/su_max 0.002
_refine_ls_shift/su_mean 0.000
_refine_ls_structure_factor_coef Fsqd
_refine_ls_weighting_details 'w=1/[\s^2^(Fo^2^)+(0.0501P)^2^+578.6161P] where P=(Fo^2^+2Fc^2^)/3'
_refine_ls_weighting_scheme calc
_refine_ls_wR_factor_gt 0.1092
_refine_ls_wR_factor_ref 0.1300
_reflns_Friedel_coverage 0.000
_reflns_number_gt 13885
_reflns_number_total 20598
_reflns_threshold_expression 'I > 2\s(I)'
_cod_data_source_file c7dt00250e2.cif
_cod_data_source_block 2
_cod_depositor_comments 'Adding full bibliography for 7042582--7042583.cif.'
_cod_database_code 7042583
_shelx_space_group_comment
;
The symmetry employed for this shelxl refinement is uniquely defined
by the following loop, which should always be used as a source of
symmetry information in preference to the above space-group names.
They are only intended as comments.
;
_shelx_estimated_absorpt_t_max 0.124
_shelx_estimated_absorpt_t_min 0.054
_olex2_refinement_description
;
1. Fixed Uiso
 At 1.5 times of:
  All C(H,H,H) groups
2. Restrained distances
 N1-C1 = N1-C2 = N1-C3 = N1-C4
 1.5 with sigma of 0.02
 N2-C5 = N2-C6 = N2-C7 = N2-C8
 1.5 with sigma of 0.02
 N3-C9 = N3-C10
 1.5 with sigma of 0.02
 N4-C11 = N4-C12 = N4-C13 = N4-C14
 1.5 with sigma of 0.02
 N5-C15 = N5-C16 = N5-C17 = N5-C18
 1.5 with sigma of 0.02
 C1-C2 \\sim C1-C3 \\sim C1-C4 \\sim C2-C3 \\sim C2-C4 \\sim C3-C4
 with sigma of 0.02
 C5-C6 \\sim C5-C7 \\sim C5-C8 \\sim C6-C7 \\sim C6-C8 \\sim C7-C8
 with sigma of 0.02
 C11-C12 \\sim C11-C13 \\sim C11-C14 \\sim C12-C13 \\sim C12-C14 \\sim C13-C14
 with sigma of 0.02
 C15-C16 \\sim C15-C17 \\sim C15-C18 \\sim C16-C17 \\sim C16-C18 \\sim C17-C18
 with sigma of 0.02
3. Uiso/Uaniso restraints and constraints
Uanis(P2) \\sim Ueq: with sigma of 0.002 and sigma for terminal atoms of 0.004
4. Others
 Fixed Sof: O1W(0.5) O2W(0.5) O3W(0.7) O4W(0.3)
 Fixed Uiso: N4(0.12188) N5(0.12454) C4(0.10708) C7(0.13014) C8(0.12939)
 C10(0.1258) C11(0.12741) C12(0.15116) C13(0.1503) C14(0.14214) C15(0.12709)
 C16(0.13331) C17(0.15244) C18(0.13672)
5.a Me refined with riding coordinates:
 C1(H1A,H1B,H1C), C2(H2A,H2B,H2C), C3(H3A,H3B,H3C), C4(H4A,H4B,H4C), C5(H5A,
 H5B,H5C), C6(H6A,H6B,H6C), C7(H7A,H7B,H7C), C8(H8A,H8B,H8C), C9(H9A,H9B,H9C),
 C10(H10A,H10B,H10C), C11(H11A,H11B,H11C), C12(H12A,H12B,H12C), C13(H13A,H13B,
 H13C), C14(H14A,H14B,H14C), C15(H15A,H15B,H15C), C16(H16A,H16B,H16C), C17(H17A,
 H17B,H17C), C18(H18A,H18B,H18C)
;
_shelx_shelxl_version_number 2014/7
_olex2_submission_special_instructions 'No special instructions were received'

loop_
_space_group_symop_operation_xyz
'x, y, z'
'-x, y, -z+1/2'
'x+1/2, y+1/2, z'
'-x+1/2, y+1/2, -z+1/2'
'-x, -y, -z'
'x, -y, z-1/2'
'-x+1/2, -y+1/2, -z'
'x+1/2, -y+1/2, z-1/2'

loop_
_atom_site_label
_atom_site_type_symbol
_atom_site_fract_x
_atom_site_fract_y
_atom_site_fract_z
_atom_site_U_iso_or_equiv
_atom_site_adp_type
_atom_site_occupancy
_atom_site_site_symmetry_order
_atom_site_calc_flag
_atom_site_refinement_flags_posn
_atom_site_refinement_flags_adp
_atom_site_refinement_flags_occupancy
_atom_site_disorder_assembly
_atom_site_disorder_group
W1 W 0.77955(3) 1.07587(2) -0.06624(2) 0.04050(18) Uani 1 1 d . . . . .
W2 W 0.70737(3) 1.07333(2) -0.17392(2) 0.03826(17) Uani 1 1 d . . . . .
W3 W 0.83595(3) 1.06455(2) -0.17246(2) 0.03961(18) Uani 1 1 d . . . . .
W4 W 0.70229(3) 0.98931(2) -0.01917(2) 0.03426(16) Uani 1 1 d . . . . .
W5 W 0.84286(3) 0.97947(2) -0.01764(2) 0.03652(17) Uani 1 1 d . . . . .
W6 W 0.89940(3) 0.96936(2) -0.12221(3) 0.04036(18) Uani 1 1 d . . . . .
W7 W 0.82082(3) 0.96330(2) -0.23800(2) 0.03803(17) Uani 1 1 d . . . . .
W8 W 0.69342(3) 0.97214(2) -0.23927(2) 0.03620(17) Uani 1 1 d . . . . .
W9 W 0.63164(3) 0.98780(2) -0.12502(2) 0.03653(16) Uani 1 1 d . . . . .
W10 W 0.62187(3) 0.87153(2) -0.11148(2) 0.03689(17) Uani 1 1 d . . . . .
W11 W 0.69302(2) 0.87065(2) -0.00541(2) 0.03011(15) Uani 1 1 d . . . . .
W12 W 0.82943(2) 0.86124(2) -0.00364(2) 0.03146(15) Uani 1 1 d . . . . .
W13 W 0.88632(3) 0.85336(2) -0.10847(3) 0.03912(17) Uani 1 1 d . . . . .
W14 W 0.80917(3) 0.84649(2) -0.22285(2) 0.04243(19) Uani 1 1 d . . . . .
W15 W 0.68199(3) 0.85530(2) -0.22421(2) 0.04073(18) Uani 1 1 d . . . . .
W16 W 0.80506(3) 0.75872(2) -0.13176(2) 0.04376(19) Uani 1 1 d . . . . .
W17 W 0.67970(3) 0.76727(2) -0.13303(2) 0.04282(19) Uani 1 1 d . . . . .
Ce1 Ce 0.7500 0.7500 0.0000 0.0352(3) Uani 1 2 d S T P . .
P1 P 0.76566(14) 0.98129(11) -0.12744(12) 0.0195(8) Uani 1 1 d . . . . .
P2 P 0.75334(14) 0.85651(11) -0.11325(12) 0.0196(7) Uani 1 1 d . U . . .
O1 O 0.7871(5) 1.1180(4) -0.0273(4) 0.058(3) Uiso 1 1 d . . . . .
O2 O 0.6693(5) 1.1113(4) -0.2015(4) 0.056(3) Uiso 1 1 d . . . . .
O3 O 0.8783(5) 1.0967(4) -0.1987(4) 0.056(3) Uiso 1 1 d . . . . .
O4 O 0.6843(5) 1.0070(4) 0.0362(4) 0.055(3) Uiso 1 1 d . . . . .
O5 O 0.8705(5) 0.9938(4) 0.0375(4) 0.053(3) Uiso 1 1 d . . . . .
O6 O 0.9631(5) 0.9737(4) -0.1318(4) 0.059(3) Uiso 1 1 d . . . . .
O7 O 0.8587(5) 0.9673(4) -0.2859(4) 0.058(3) Uiso 1 1 d . . . . .
O8 O 0.6501(5) 0.9821(4) -0.2874(4) 0.052(3) Uiso 1 1 d . . . . .
O9 O 0.5680(5) 1.0010(4) -0.1370(4) 0.057(3) Uiso 1 1 d . . . . .
O10 O 0.5570(5) 0.8658(4) -0.1210(4) 0.050(3) Uiso 1 1 d . . . . .
O11 O 0.6714(4) 0.8751(3) 0.0524(4) 0.044(3) Uiso 1 1 d . . . . .
O12 O 0.8591(4) 0.8624(3) 0.0546(4) 0.047(3) Uiso 1 1 d . . . . .
O13 O 0.9484(5) 0.8385(4) -0.1165(4) 0.058(3) Uiso 1 1 d . . . . .
O14 O 0.8468(5) 0.8327(4) -0.2694(4) 0.062(4) Uiso 1 1 d . . . . .
O15 O 0.6366(5) 0.8467(4) -0.2715(4) 0.060(3) Uiso 1 1 d . . . . .
O16 O 0.8422(5) 0.7211(4) -0.1583(4) 0.060(3) Uiso 1 1 d . . . . .
O17 O 0.6326(5) 0.7360(4) -0.1605(4) 0.058(3) Uiso 1 1 d . . . . .
O18 O 0.7277(4) 1.0997(3) -0.1140(4) 0.037(3) Uiso 1 1 d . . . . .
O19 O 0.8284(4) 1.0929(3) -0.1132(4) 0.043(3) Uiso 1 1 d . . . . .
O20 O 0.8271(4) 1.0379(3) -0.0409(4) 0.041(3) Uiso 1 1 d . . . . .
O21 O 0.7031(4) 0.8169(3) -0.0091(4) 0.039(3) Uiso 1 1 d . . . . .
O22 O 0.7180(4) 0.9733(3) -0.1005(3) 0.029(2) Uiso 1 1 d . . . . .
O23 O 0.8977(4) 0.9123(3) -0.1055(4) 0.042(3) Uiso 1 1 d . . . . .
O24 O 0.7041(4) 1.0304(3) -0.2193(4) 0.042(3) Uiso 1 1 d . . . . .
O25 O 0.7604(4) 0.9637(3) -0.1786(3) 0.029(2) Uiso 1 1 d . . . . .
O26 O 0.7724(4) 0.9802(3) -0.0054(3) 0.034(2) Uiso 1 1 d . . . . .
O27 O 0.9013(4) 0.9841(3) -0.0552(4) 0.042(3) Uiso 1 1 d . . . . .
O28 O 0.6397(4) 0.8140(3) -0.1148(4) 0.043(3) Uiso 1 1 d . . . . .
O29 O 0.7634(4) 0.8831(3) 0.0051(3) 0.031(2) Uiso 1 1 d . . . . .
O30 O 0.7420(4) 0.8447(3) -0.2566(4) 0.046(3) Uiso 1 1 d . . . . .
O31 O 0.6827(4) 0.8050(3) -0.1950(4) 0.046(3) Uiso 1 1 d . . . . .
O32 O 0.6405(4) 1.0024(3) -0.0581(4) 0.041(3) Uiso 1 1 d . . . . .
O33 O 0.6422(4) 0.8777(3) -0.1753(4) 0.040(3) Uiso 1 1 d . . . . .
O34 O 0.8245(4) 1.0222(3) -0.2186(4) 0.036(3) Uiso 1 1 d . . . . .
O35 O 0.6232(4) 0.9316(3) -0.1082(4) 0.040(3) Uiso 1 1 d . . . . .
O36 O 0.6605(4) 1.0415(3) -0.1401(4) 0.038(3) Uiso 1 1 d . . . . .
O37 O 0.6274(4) 0.8703(3) -0.0432(3) 0.035(2) Uiso 1 1 d . . . . .
O38 O 0.7711(4) 1.0300(3) -0.1327(3) 0.033(2) Uiso 1 1 d . . . . .
O39 O 0.7085(4) 0.8759(3) -0.0884(3) 0.029(2) Uiso 1 1 d . . . . .
O40 O 0.7273(4) 1.0452(3) -0.0413(4) 0.039(3) Uiso 1 1 d . . . . .
O41 O 0.8803(4) 1.0252(3) -0.1387(4) 0.042(3) Uiso 1 1 d . . . . .
O42 O 0.8468(4) 0.9241(3) -0.0139(4) 0.037(3) Uiso 1 1 d . . . . .
O43 O 0.8888(4) 0.8526(3) -0.0404(4) 0.043(3) Uiso 1 1 d . . . . .
O44 O 0.6874(4) 0.9355(3) -0.0157(4) 0.038(3) Uiso 1 1 d . . . . .
O45 O 0.8045(4) 0.8689(3) -0.0866(3) 0.032(2) Uiso 1 1 d . . . . .
O46 O 0.6903(5) 0.7463(4) -0.0739(4) 0.049(3) Uiso 1 1 d . . . . .
O47 O 0.8085(4) 0.9074(3) -0.2390(4) 0.042(3) Uiso 1 1 d . . . . .
O48 O 0.8144(4) 0.9666(3) -0.0991(3) 0.032(2) Uiso 1 1 d . . . . .
O49 O 0.8017(4) 0.7970(3) -0.1940(4) 0.044(3) Uiso 1 1 d . . . . .
O50 O 0.7383(4) 0.7411(3) -0.1579(4) 0.046(3) Uiso 1 1 d . . . . .
O51 O 0.7721(4) 1.0896(3) -0.1969(4) 0.040(3) Uiso 1 1 d . . . . .
O52 O 0.6497(4) 0.9717(3) -0.1871(4) 0.037(3) Uiso 1 1 d . . . . .
O53 O 0.6936(4) 0.9154(3) -0.2406(4) 0.039(3) Uiso 1 1 d . . . . .
O54 O 0.8564(4) 0.7996(3) -0.1129(4) 0.044(3) Uiso 1 1 d . . . . .
O55 O 0.8583(4) 0.8615(3) -0.1731(4) 0.043(3) Uiso 1 1 d . . . . .
O56 O 0.8067(4) 0.8098(3) -0.0082(3) 0.036(3) Uiso 1 1 d . . . . .
O57 O 0.7987(5) 0.7382(4) -0.0735(4) 0.054(3) Uiso 1 1 d . . . . .
O58 O 0.8704(4) 0.9563(3) -0.1844(4) 0.042(3) Uiso 1 1 d . . . . .
O59 O 0.7559(4) 0.9756(3) -0.2706(4) 0.041(3) Uiso 1 1 d . . . . .
O60 O 0.7509(4) 0.8689(3) -0.1663(3) 0.034(2) Uiso 1 1 d . . . . .
O61 O 0.7482(4) 0.8083(3) -0.1110(3) 0.033(2) Uiso 1 1 d . . . . .
N1 N 0.7721(6) 0.9096(5) 0.1515(6) 0.088(6) Uiso 1 1 d D . . . .
N2 N 0.7222(7) 0.7108(6) -0.2976(6) 0.105(7) Uiso 1 1 d D . . . .
N3 N 1.0000 1.0502(10) -0.2500 0.104(10) Uiso 1 2 d DS T P . .
N4 N 0.5488(7) 0.7623(6) -0.0067(7) 0.122 Uiso 1 1 d D . . . .
N5 N 0.7446(7) 1.0992(6) 0.1045(7) 0.125 Uiso 1 1 d D . . . .
C1 C 0.7679(8) 0.8660(5) 0.1349(7) 0.088(7) Uiso 1 1 d D . . . .
H1A H 0.7968 0.8593 0.1169 0.133 Uiso 1 1 calc R . . . .
H1B H 0.7673 0.8479 0.1625 0.133 Uiso 1 1 calc R . . . .
H1C H 0.7370 0.8625 0.1146 0.133 Uiso 1 1 calc R . . . .
C2 C 0.8196(8) 0.9145(9) 0.1836(9) 0.182(16) Uiso 1 1 d D . . . .
H2A H 0.8487 0.9079 0.1658 0.273 Uiso 1 1 calc R . . . .
H2B H 0.8223 0.9428 0.1948 0.273 Uiso 1 1 calc R . . . .
H2C H 0.8185 0.8961 0.2109 0.273 Uiso 1 1 calc R . . . .
C3 C 0.7746(11) 0.9371(7) 0.1095(8) 0.153(13) Uiso 1 1 d D . . . .
H3A H 0.8037 0.9298 0.0920 0.229 Uiso 1 1 calc R . . . .
H3B H 0.7440 0.9341 0.0886 0.229 Uiso 1 1 calc R . . . .
H3C H 0.7778 0.9654 0.1203 0.229 Uiso 1 1 calc R . . . .
C4 C 0.7281(8) 0.9198(7) 0.1789(8) 0.107 Uiso 1 1 d D . . . .
H4A H 0.7272 0.9014 0.2063 0.161 Uiso 1 1 calc R . . . .
H4B H 0.7309 0.9480 0.1902 0.161 Uiso 1 1 calc R . . . .
H4C H 0.6971 0.9167 0.1584 0.161 Uiso 1 1 calc R . . . .
C5 C 0.7187(10) 0.6945(8) -0.3467(7) 0.135(12) Uiso 1 1 d D . . . .
H5A H 0.7202 0.6647 -0.3457 0.203 Uiso 1 1 calc R . . . .
H5B H 0.6870 0.7031 -0.3631 0.203 Uiso 1 1 calc R . . . .
H5C H 0.7467 0.7050 -0.3637 0.203 Uiso 1 1 calc R . . . .
C6 C 0.7713(9) 0.6967(9) -0.2719(10) 0.203(19) Uiso 1 1 d D . . . .
H6A H 0.7738 0.7074 -0.2394 0.304 Uiso 1 1 calc R . . . .
H6B H 0.7721 0.6668 -0.2709 0.304 Uiso 1 1 calc R . . . .
H6C H 0.7996 0.7067 -0.2888 0.304 Uiso 1 1 calc R . . . .
C7 C 0.7202(10) 0.7565(6) -0.2971(9) 0.130 Uiso 1 1 d D . . . .
H7A H 0.7226 0.7661 -0.2641 0.195 Uiso 1 1 calc R . . . .
H7B H 0.7482 0.7675 -0.3137 0.195 Uiso 1 1 calc R . . . .
H7C H 0.6884 0.7656 -0.3131 0.195 Uiso 1 1 calc R . . . .
C8 C 0.6796(9) 0.6943(8) -0.2703(8) 0.129 Uiso 1 1 d D . . . .
H8A H 0.6823 0.7053 -0.2380 0.194 Uiso 1 1 calc R . . . .
H8B H 0.6475 0.7025 -0.2864 0.194 Uiso 1 1 calc R . . . .
H8C H 0.6816 0.6645 -0.2691 0.194 Uiso 1 1 calc R . . . .
C9 C 0.9531(12) 1.0237(11) -0.2485(14) 0.178(16) Uiso 1 1 d D . . . .
H9A H 0.9485 1.0077 -0.2778 0.267 Uiso 1 1 calc R . . . .
H9B H 0.9570 1.0052 -0.2212 0.267 Uiso 1 1 calc R . . . .
H9C H 0.9238 1.0412 -0.2454 0.267 Uiso 1 1 calc R . . . .
C10 C 0.9994(13) 1.0721(8) -0.2975(8) 0.126 Uiso 1 1 d D . . . .
H10A H 0.9991 1.0519 -0.3232 0.189 Uiso 1 1 calc R . . . .
H10B H 0.9694 1.0892 -0.3017 0.189 Uiso 1 1 calc R . . . .
H10C H 1.0294 1.0892 -0.2983 0.189 Uiso 1 1 calc R . . . .
C11 C 0.5954(8) 0.7753(8) 0.0237(8) 0.127 Uiso 1 1 d D . . . .
H11A H 0.6174 0.7912 0.0044 0.191 Uiso 1 1 calc R . . . .
H11B H 0.5856 0.7919 0.0503 0.191 Uiso 1 1 calc R . . . .
H11C H 0.6134 0.7510 0.0360 0.191 Uiso 1 1 calc R . . . .
C12 C 0.5148(10) 0.7376(8) 0.0233(9) 0.151 Uiso 1 1 d D . . . .
H12A H 0.4848 0.7293 0.0037 0.227 Uiso 1 1 calc R . . . .
H12B H 0.5328 0.7133 0.0355 0.227 Uiso 1 1 calc R . . . .
H12C H 0.5050 0.7542 0.0499 0.227 Uiso 1 1 calc R . . . .
C13 C 0.5208(10) 0.7999(7) -0.0263(9) 0.150 Uiso 1 1 d D . . . .
H13A H 0.5428 0.8158 -0.0456 0.225 Uiso 1 1 calc R . . . .
H13B H 0.4910 0.7913 -0.0460 0.225 Uiso 1 1 calc R . . . .
H13C H 0.5107 0.8166 0.0001 0.225 Uiso 1 1 calc R . . . .
C14 C 0.5650(10) 0.7363(8) -0.0481(8) 0.142 Uiso 1 1 d D . . . .
H14A H 0.5869 0.7524 -0.0674 0.213 Uiso 1 1 calc R . . . .
H14B H 0.5831 0.7122 -0.0356 0.213 Uiso 1 1 calc R . . . .
H14C H 0.5352 0.7277 -0.0679 0.213 Uiso 1 1 calc R . . . .
C15 C 0.7102(9) 1.0790(7) 0.1368(8) 0.127 Uiso 1 1 d D . . . .
H15A H 0.6835 1.0980 0.1441 0.191 Uiso 1 1 calc R . . . .
H15B H 0.6954 1.0547 0.1212 0.191 Uiso 1 1 calc R . . . .
H15C H 0.7292 1.0710 0.1664 0.191 Uiso 1 1 calc R . . . .
C16 C 0.7847(8) 1.0703(7) 0.0938(9) 0.133 Uiso 1 1 d D . . . .
H16A H 0.7697 1.0459 0.0786 0.200 Uiso 1 1 calc R . . . .
H16B H 0.8071 1.0832 0.0723 0.200 Uiso 1 1 calc R . . . .
H16C H 0.8038 1.0626 0.1234 0.200 Uiso 1 1 calc R . . . .
C17 C 0.7657(10) 1.1367(7) 0.1276(9) 0.152 Uiso 1 1 d D . . . .
H17A H 0.7383 1.1553 0.1342 0.229 Uiso 1 1 calc R . . . .
H17B H 0.7847 1.1295 0.1574 0.229 Uiso 1 1 calc R . . . .
H17C H 0.7880 1.1502 0.1063 0.229 Uiso 1 1 calc R . . . .
C18 C 0.7150(9) 1.1106(8) 0.0589(7) 0.137 Uiso 1 1 d D . . . .
H18A H 0.6883 1.1297 0.0658 0.205 Uiso 1 1 calc R . . . .
H18B H 0.7373 1.1234 0.0372 0.205 Uiso 1 1 calc R . . . .
H18C H 0.7001 1.0860 0.0441 0.205 Uiso 1 1 calc R . . . .
O1W O 0.6098(13) 0.1520(10) 0.6227(12) 0.098(10) Uiso 0.5 1 d . . . . .
O2W O 0.5846(14) 0.3378(11) 0.3599(12) 0.105(11) Uiso 0.5 1 d . . . . .
O3W O 0.6264(15) 0.8992(11) 0.4489(13) 0.168(13) Uiso 0.7 1 d . . . A 1
O4W O 0.558(4) 0.900(3) 0.356(4) 0.22(4) Uiso 0.3 1 d . . . B 2

loop_
_atom_site_aniso_label
_atom_site_aniso_U_11
_atom_site_aniso_U_22
_atom_site_aniso_U_33
_atom_site_aniso_U_23
_atom_site_aniso_U_13
_atom_site_aniso_U_12
W1 0.0599(5) 0.0233(3) 0.0378(4) -0.0021(3) 0.0003(3) -0.0069(3)
W2 0.0470(4) 0.0264(4) 0.0411(4) 0.0062(3) 0.0012(3) 0.0037(3)
W3 0.0453(4) 0.0283(4) 0.0458(4) 0.0087(3) 0.0073(3) -0.0079(3)
W4 0.0457(4) 0.0284(4) 0.0295(3) -0.0011(3) 0.0083(3) 0.0008(3)
W5 0.0410(4) 0.0309(4) 0.0356(4) 0.0037(3) -0.0115(3) -0.0121(3)
W6 0.0271(4) 0.0397(4) 0.0544(4) 0.0129(3) 0.0037(3) -0.0056(3)
W7 0.0516(5) 0.0320(4) 0.0323(3) 0.0081(3) 0.0160(3) 0.0008(3)
W8 0.0488(4) 0.0317(4) 0.0268(3) 0.0053(3) -0.0065(3) -0.0019(3)
W9 0.0289(4) 0.0379(4) 0.0426(4) 0.0055(3) 0.0017(3) 0.0032(3)
W10 0.0286(4) 0.0407(4) 0.0404(4) 0.0064(3) -0.0042(3) -0.0095(3)
W11 0.0343(4) 0.0299(3) 0.0266(3) 0.0040(3) 0.0053(3) -0.0041(3)
W12 0.0326(4) 0.0298(4) 0.0311(3) 0.0082(3) -0.0041(3) -0.0049(3)
W13 0.0327(4) 0.0377(4) 0.0482(4) 0.0122(3) 0.0114(3) 0.0063(3)
W14 0.0685(5) 0.0299(4) 0.0311(3) 0.0023(3) 0.0187(3) 0.0049(3)
W15 0.0620(5) 0.0319(4) 0.0267(3) 0.0000(3) -0.0078(3) -0.0107(3)
W16 0.0698(5) 0.0249(4) 0.0382(4) 0.0040(3) 0.0151(4) 0.0052(3)
W17 0.0628(5) 0.0288(4) 0.0357(4) 0.0022(3) -0.0047(3) -0.0165(3)
Ce1 0.0467(9) 0.0245(7) 0.0347(7) 0.0069(5) 0.0039(6) -0.0055(6)
P1 0.023(2) 0.0192(18) 0.0164(16) 0.0029(14) 0.0004(15) -0.0042(15)
P2 0.0222(15) 0.0196(14) 0.0168(13) 0.0024(11) 0.0003(12) -0.0031(12)

loop_
_atom_type_symbol
_atom_type_description
_atom_type_scat_dispersion_real
_atom_type_scat_dispersion_imag
_atom_type_scat_source
C C 0.0033 0.0016 'International Tables Vol C Tables 4.2.6.8 and 6.1.1.4'
H H 0.0000 0.0000 'International Tables Vol C Tables 4.2.6.8 and 6.1.1.4'
N N 0.0061 0.0033 'International Tables Vol C Tables 4.2.6.8 and 6.1.1.4'
O O 0.0106 0.0060 'International Tables Vol C Tables 4.2.6.8 and 6.1.1.4'
P P 0.1023 0.0942 'International Tables Vol C Tables 4.2.6.8 and 6.1.1.4'
Ce Ce -0.2486 2.6331 'International Tables Vol C Tables 4.2.6.8 and 6.1.1.4'
W W -0.8490 6.8722 'International Tables Vol C Tables 4.2.6.8 and 6.1.1.4'

loop_
_geom_angle_atom_site_label_1
_geom_angle_atom_site_label_2
_geom_angle_atom_site_label_3
_geom_angle
_geom_angle_site_symmetry_1
_geom_angle_site_symmetry_3
O1 W1 O18 98.9(5) . .
O1 W1 O19 98.1(5) . .
O1 W1 O20 103.7(5) . .
O1 W1 O38 167.1(5) . .
O1 W1 O40 103.8(5) . .
O18 W1 O38 72.5(4) . .
O19 W1 O18 84.3(4) . .
O19 W1 O38 71.8(4) . .
O20 W1 O18 157.1(4) . .
O20 W1 O19 88.8(5) . .
O20 W1 O38 84.6(4) . .
O20 W1 O40 90.2(5) . .
O40 W1 O18 87.9(4) . .
O40 W1 O19 157.6(4) . .
O40 W1 O38 85.8(4) . .
O2 W2 O18 100.8(5) . .
O2 W2 O24 103.3(5) . .
O2 W2 O36 103.1(5) . .
O2 W2 O38 169.9(5) . .
O2 W2 O51 99.0(5) . .
O18 W2 O38 72.7(4) . .
O18 W2 O51 88.2(4) . .
O24 W2 O18 155.9(5) . .
O24 W2 O36 86.1(4) . .
O24 W2 O38 83.5(4) . .
O24 W2 O51 88.8(5) . .
O36 W2 O18 87.8(4) . .
O36 W2 O38 84.6(4) . .
O36 W2 O51 157.9(5) . .
O51 W2 O38 73.4(4) . .
O3 W3 O19 100.7(5) . .
O3 W3 O34 103.1(5) . .
O3 W3 O38 170.9(5) . .
O3 W3 O41 102.4(5) . .
O3 W3 O51 99.9(5) . .
O19 W3 O38 72.6(4) . .
O19 W3 O41 89.6(5) . .
O19 W3 O51 87.8(5) . .
O34 W3 O19 156.2(4) . .
O34 W3 O38 83.7(4) . .
O34 W3 O41 85.2(4) . .
O34 W3 O51 88.3(4) . .
O41 W3 O38 84.0(4) . .
O41 W3 O51 157.7(5) . .
O51 W3 O38 74.1(4) . .
O4 W4 O22 170.9(5) . .
O4 W4 O26 101.3(5) . .
O4 W4 O32 98.8(5) . .
O4 W4 O40 95.2(5) . .
O4 W4 O44 101.4(5) . .
O26 W4 O22 85.7(4) . .
O26 W4 O32 157.1(4) . .
O26 W4 O40 82.3(4) . .
O32 W4 O22 73.3(4) . .
O32 W4 O40 85.1(4) . .
O40 W4 O22 79.8(4) . .
O44 W4 O22 83.9(4) . .
O44 W4 O26 93.1(5) . .
O44 W4 O32 93.6(5) . .
O44 W4 O40 163.3(4) . .
O5 W5 O20 95.6(5) . .
O5 W5 O26 101.2(5) . .
O5 W5 O27 99.1(5) . .
O5 W5 O42 101.5(5) . .
O5 W5 O48 170.8(5) . .
O20 W5 O48 79.3(4) . .
O26 W5 O20 82.3(4) . .
O26 W5 O27 156.8(4) . .
O26 W5 O48 85.8(4) . .
O27 W5 O20 84.7(4) . .
O27 W5 O48 72.9(4) . .
O42 W5 O20 162.9(4) . .
O42 W5 O26 93.2(4) . .
O42 W5 O27 93.6(5) . .
O42 W5 O48 83.9(4) . .
O6 W6 O23 99.0(5) . .
O6 W6 O27 99.8(5) . .
O6 W6 O41 97.3(5) . .
O6 W6 O48 172.8(5) . .
O6 W6 O58 102.2(5) . .
O23 W6 O27 90.2(4) . .
O23 W6 O41 163.5(5) . .
O23 W6 O48 81.9(4) . .
O27 W6 O41 89.3(4) . .
O27 W6 O48 73.0(4) . .
O41 W6 O48 82.2(4) . .
O58 W6 O23 89.5(5) . .
O58 W6 O27 157.7(5) . .
O58 W6 O41 84.8(5) . .
O58 W6 O48 85.0(4) . .
O7 W7 O25 171.9(5) . .
O7 W7 O34 96.8(5) . .
O7 W7 O47 100.0(5) . .
O7 W7 O58 102.0(5) . .
O7 W7 O59 99.5(5) . .
O34 W7 O25 80.0(4) . .
O47 W7 O25 83.6(4) . .
O47 W7 O34 163.0(4) . .
O47 W7 O58 90.3(5) . .
O47 W7 O59 92.7(5) . .
O58 W7 O25 85.1(4) . .
O58 W7 O34 83.4(4) . .
O59 W7 O25 73.1(4) . .
O59 W7 O34 87.3(4) . .
O59 W7 O58 157.4(4) . .
O8 W8 O24 96.5(5) . .
O8 W8 O25 172.5(5) . .
O8 W8 O52 100.9(5) . .
O8 W8 O53 100.0(5) . .
O8 W8 O59 100.2(5) . .
O24 W8 O25 79.9(4) . .
O52 W8 O24 82.8(4) . .
O52 W8 O25 85.2(4) . .
O52 W8 O59 157.7(4) . .
O53 W8 O24 163.2(5) . .
O53 W8 O25 84.1(4) . .
O53 W8 O52 90.6(4) . .
O53 W8 O59 92.7(5) . .
O59 W8 O24 87.9(4) . .
O59 W8 O25 73.2(4) . .
O9 W9 O22 173.8(5) . .
O9 W9 O32 100.1(5) . .
O9 W9 O35 98.9(5) . .
O9 W9 O36 97.2(5) . .
O9 W9 O52 101.2(5) . .
O32 W9 O22 73.8(4) . .
O32 W9 O36 88.1(4) . .
O35 W9 O22 82.3(4) . .
O35 W9 O32 90.3(4) . .
O35 W9 O36 163.8(5) . .
O35 W9 O52 90.2(4) . .
O36 W9 O22 81.7(4) . .
O52 W9 O22 84.8(4) . .
O52 W9 O32 158.4(5) . .
O52 W9 O36 85.5(4) . .
O10 W10 O28 97.6(5) . .
O10 W10 O33 102.1(5) . .
O10 W10 O35 97.4(5) . .
O10 W10 O37 99.0(5) . .
O10 W10 O39 172.5(4) . .
O28 W10 O35 164.8(5) . .
O28 W10 O39 80.5(4) . .
O33 W10 O28 88.3(4) . .
O33 W10 O35 86.2(4) . .
O33 W10 O39 85.1(4) . .
O35 W10 O39 84.9(4) . .
O37 W10 O28 91.5(4) . .
O37 W10 O33 158.7(5) . .
O37 W10 O35 88.5(4) . .
O37 W10 O39 73.8(4) . .
O11 W11 O21 101.2(5) . .
O11 W11 O29 102.7(5) . .
O11 W11 O37 99.3(5) . .
O11 W11 O39 167.3(4) . .
O11 W11 O44 91.1(4) . .
O21 W11 O29 93.9(5) . .
O21 W11 O37 95.4(5) . .
O21 W11 O39 88.7(4) . .
O21 W11 O44 167.6(4) . .
O29 W11 O37 154.0(4) . .
O29 W11 O39 84.3(4) . .
O29 W11 O44 82.5(4) . .
O37 W11 O39 71.7(4) . .
O37 W11 O44 83.3(4) . .
O44 W11 O39 79.2(4) . .
O12 W12 O29 103.0(5) . .
O12 W12 O42 91.0(5) . .
O12 W12 O43 99.6(5) . .
O12 W12 O45 167.4(5) . .
O12 W12 O56 102.3(5) . .
O29 W12 O42 82.5(4) . .
O29 W12 O43 153.1(4) . .
O29 W12 O45 83.9(4) . .
O42 W12 O45 79.3(4) . .
O43 W12 O42 82.9(4) . .
O43 W12 O45 71.4(4) . .
O56 W12 O29 92.8(4) . .
O56 W12 O42 166.6(4) . .
O56 W12 O43 96.3(5) . .
O56 W12 O45 87.7(4) . .
O13 W13 O23 97.6(5) . .
O13 W13 O43 99.2(5) . .
O13 W13 O45 171.6(5) . .
O13 W13 O54 97.4(5) . .
O13 W13 O55 102.8(5) . .
O23 W13 O45 85.5(4) . .
O43 W13 O23 88.6(5) . .
O43 W13 O45 73.0(4) . .
O43 W13 O54 92.1(5) . .
O43 W13 O55 158.0(5) . .
O54 W13 O23 164.6(5) . .
O54 W13 O45 80.1(4) . .
O54 W13 O55 86.3(5) . .
O55 W13 O23 87.3(5) . .
O55 W13 O45 85.1(4) . .
O14 W14 O30 100.4(5) . .
O14 W14 O47 94.6(5) . .
O14 W14 O49 100.9(5) . .
O14 W14 O55 102.3(6) . .
O14 W14 O60 173.2(5) . .
O30 W14 O47 85.9(5) . .
O30 W14 O60 73.8(4) . .
O47 W14 O60 81.7(4) . .
O49 W14 O30 93.6(5) . .
O49 W14 O47 164.3(5) . .
O49 W14 O55 89.6(5) . .
O49 W14 O60 83.1(4) . .
O55 W14 O30 156.1(5) . .
O55 W14 O47 84.7(4) . .
O55 W14 O60 83.1(4) . .
O15 W15 O30 99.4(5) . .
O15 W15 O31 100.3(5) . .
O15 W15 O33 102.5(5) . .
O15 W15 O53 95.2(5) . .
O15 W15 O60 173.4(5) . .
O30 W15 O33 156.5(5) . .
O30 W15 O53 85.6(4) . .
O30 W15 O60 74.6(4) . .
O31 W15 O30 93.9(5) . .
O31 W15 O33 90.5(5) . .
O31 W15 O53 164.3(5) . .
O31 W15 O60 83.1(4) . .
O33 W15 O53 84.0(4) . .
O33 W15 O60 83.1(4) . .
O53 W15 O60 81.7(4) . .
O16 W16 O49 93.0(5) . .
O16 W16 O50 99.1(5) . .
O16 W16 O54 100.7(5) . .
O16 W16 O57 102.5(6) . .
O16 W16 O61 169.3(5) . .
O49 W16 O61 79.0(4) . .
O50 W16 O49 83.2(4) . .
O50 W16 O61 73.1(4) . .
O54 W16 O49 79.2(4) . .
O54 W16 O50 154.0(5) . .
O54 W16 O61 84.9(4) . .
O57 W16 O49 164.4(5) . .
O57 W16 O50 95.3(5) . .
O57 W16 O54 96.7(5) . .
O57 W16 O61 85.7(5) . .
O17 W17 O28 100.6(5) . .
O17 W17 O31 92.6(5) . .
O17 W17 O46 104.1(6) . .
O17 W17 O50 98.8(5) . .
O17 W17 O61 169.0(5) . .
O28 W17 O31 79.4(4) . .
O28 W17 O50 154.4(5) . .
O28 W17 O61 84.9(4) . .
O31 W17 O61 79.0(4) . .
O46 W17 O28 96.2(5) . .
O46 W17 O31 163.3(5) . .
O46 W17 O50 95.0(5) . .
O46 W17 O61 84.5(4) . .
O50 W17 O31 83.3(4) . .
O50 W17 O61 73.4(4) . .
O21 Ce1 O21 180.0 7_665 .
O21 Ce1 O46 71.3(4) 7_665 7_665
O21 Ce1 O46 108.7(4) 7_665 .
O21 Ce1 O46 71.3(4) . .
O21 Ce1 O46 108.7(4) . 7_665
O21 Ce1 O57 109.0(4) 7_665 7_665
O21 Ce1 O57 71.0(4) 7_665 .
O21 Ce1 O57 71.0(4) . 7_665
O21 Ce1 O57 109.0(4) . .
O46 Ce1 O46 180.0(3) . 7_665
O46 Ce1 O57 69.7(4) 7_665 7_665
O46 Ce1 O57 110.3(4) . 7_665
O46 Ce1 O57 69.7(4) . .
O46 Ce1 O57 110.3(4) 7_665 .
O56 Ce1 O21 113.0(3) . 7_665
O56 Ce1 O21 67.0(3) 7_665 7_665
O56 Ce1 O21 113.0(3) 7_665 .
O56 Ce1 O21 67.0(3) . .
O56 Ce1 O46 71.8(4) 7_665 .
O56 Ce1 O46 108.2(3) 7_665 7_665
O56 Ce1 O46 108.2(3) . .
O56 Ce1 O46 71.8(4) . 7_665
O56 Ce1 O56 180.0 . 7_665
O56 Ce1 O57 107.7(4) 7_665 .
O56 Ce1 O57 107.7(4) . 7_665
O56 Ce1 O57 72.3(4) . .
O56 Ce1 O57 72.3(4) 7_665 7_665
O57 Ce1 O57 180.0(5) 7_665 .
O22 P1 O38 107.1(5) . .
O22 P1 O48 112.5(5) . .
O25 P1 O22 111.8(6) . .
O25 P1 O38 106.5(5) . .
O25 P1 O48 112.4(6) . .
O48 P1 O38 106.1(5) . .
O39 P2 O45 110.4(5) . .
O39 P2 O61 108.4(5) . .
O45 P2 O61 108.3(6) . .
O60 P2 O39 110.3(6) . .
O60 P2 O45 111.8(6) . .
O60 P2 O61 107.6(5) . .
W2 O18 W1 122.9(5) . .
W3 O19 W1 123.4(6) . .
W1 O20 W5 148.5(6) . .
W11 O21 Ce1 157.6(6) . .
W9 O22 W4 90.1(3) . .
P1 O22 W4 129.2(5) . .
P1 O22 W9 129.0(5) . .
W6 O23 W13 162.3(6) . .
W2 O24 W8 153.4(6) . .
W8 O25 W7 90.4(3) . .
P1 O25 W7 129.0(6) . .
P1 O25 W8 129.3(6) . .
W4 O26 W5 156.6(6) . .
W6 O27 W5 122.7(6) . .
W10 O28 W17 155.5(6) . .
W11 O29 W12 142.2(5) . .
W15 O30 W14 121.6(6) . .
W15 O31 W17 151.6(6) . .
W9 O32 W4 121.9(6) . .
W10 O33 W15 145.9(6) . .
W3 O34 W7 152.3(6) . .
W9 O35 W10 161.7(6) . .
W2 O36 W9 149.5(6) . .
W10 O37 W11 122.6(5) . .
W1 O38 W2 91.8(3) . .
W1 O38 W3 92.2(3) . .
W3 O38 W2 90.4(3) . .
P1 O38 W1 123.5(5) . .
P1 O38 W2 123.7(5) . .
P1 O38 W3 125.5(5) . .
W10 O39 W11 91.7(3) . .
P2 O39 W10 128.1(5) . .
P2 O39 W11 126.5(5) . .
W1 O40 W4 147.8(6) . .
W6 O41 W3 151.2(6) . .
W5 O42 W12 163.2(6) . .
W13 O43 W12 123.6(6) . .
W4 O44 W11 163.0(6) . .
W13 O45 W12 92.0(3) . .
P2 O45 W12 127.9(5) . .
P2 O45 W13 127.5(5) . .
W17 O46 Ce1 142.0(6) . .
W7 O47 W14 163.3(6) . .
W5 O48 W6 90.7(3) . .
P1 O48 W5 129.3(6) . .
P1 O48 W6 128.3(5) . .
W14 O49 W16 151.4(6) . .
W17 O50 W16 117.7(6) . .
W2 O51 W3 122.1(5) . .
W9 O52 W8 153.1(6) . .
W8 O53 W15 162.7(6) . .
W13 O54 W16 156.3(7) . .
W14 O55 W13 148.3(6) . .
W12 O56 Ce1 159.4(6) . .
W16 O57 Ce1 140.6(6) . .
W6 O58 W7 153.0(6) . .
W8 O59 W7 122.5(5) . .
W15 O60 W14 89.6(3) . .
P2 O60 W14 125.0(6) . .
P2 O60 W15 125.7(6) . .
W17 O61 W16 92.5(4) . .
P2 O61 W16 128.7(6) . .
P2 O61 W17 129.4(6) . .
C1 N1 C2 109.1(12) . .
C3 N1 C1 109.4(12) . .
C3 N1 C2 109.0(12) . .
C4 N1 C1 109.4(11) . .
C4 N1 C2 108.9(12) . .
C4 N1 C3 111.0(12) . .
C5 N2 C6 109.2(12) . .
C5 N2 C7 111.7(12) . .
C5 N2 C8 110.2(12) . .
C7 N2 C6 109.3(12) . .
C7 N2 C8 108.8(12) . .
C8 N2 C6 107.6(12) . .
C9 N3 C9 111(4) . 2_754
C10 N3 C9 109.7(19) . .
C10 N3 C9 109.7(19) 2_754 2_754
C10 N3 C9 101.5(19) 2_754 .
C10 N3 C9 101.5(19) . 2_754
C10 N3 C10 124(3) 2_754 .
C11 N4 C13 109.9(12) . .
C11 N4 C14 108.8(12) . .
C12 N4 C11 109.4(12) . .
C12 N4 C13 109.6(12) . .
C12 N4 C14 109.8(12) . .
C13 N4 C14 109.4(12) . .
C15 N5 C18 108.8(12) . .
C16 N5 C15 109.0(12) . .
C16 N5 C17 111.2(13) . .
C16 N5 C18 109.1(12) . .
C17 N5 C15 109.4(12) . .
C17 N5 C18 109.2(12) . .
N1 C1 H1A 109.5 . .
N1 C1 H1B 109.5 . .
N1 C1 H1C 109.5 . .
H1A C1 H1B 109.5 . .
H1A C1 H1C 109.5 . .
H1B C1 H1C 109.5 . .
N1 C2 H2A 109.5 . .
N1 C2 H2B 109.5 . .
N1 C2 H2C 109.5 . .
H2A C2 H2B 109.5 . .
H2A C2 H2C 109.5 . .
H2B C2 H2C 109.5 . .
N1 C3 H3A 109.5 . .
N1 C3 H3B 109.5 . .
N1 C3 H3C 109.5 . .
H3A C3 H3B 109.5 . .
H3A C3 H3C 109.5 . .
H3B C3 H3C 109.5 . .
N1 C4 H4A 109.5 . .
N1 C4 H4B 109.5 . .
N1 C4 H4C 109.5 . .
H4A C4 H4B 109.5 . .
H4A C4 H4C 109.5 . .
H4B C4 H4C 109.5 . .
N2 C5 H5A 109.5 . .
N2 C5 H5B 109.5 . .
N2 C5 H5C 109.5 . .
H5A C5 H5B 109.5 . .
H5A C5 H5C 109.5 . .
H5B C5 H5C 109.5 . .
N2 C6 H6A 109.5 . .
N2 C6 H6B 109.5 . .
N2 C6 H6C 109.5 . .
H6A C6 H6B 109.5 . .
H6A C6 H6C 109.5 . .
H6B C6 H6C 109.5 . .
N2 C7 H7A 109.5 . .
N2 C7 H7B 109.5 . .
N2 C7 H7C 109.5 . .
H7A C7 H7B 109.5 . .
H7A C7 H7C 109.5 . .
H7B C7 H7C 109.5 . .
N2 C8 H8A 109.5 . .
N2 C8 H8B 109.5 . .
N2 C8 H8C 109.5 . .
H8A C8 H8B 109.5 . .
H8A C8 H8C 109.5 . .
H8B C8 H8C 109.5 . .
N3 C9 H9A 109.5 . .
N3 C9 H9B 109.5 . .
N3 C9 H9C 109.5 . .
H9A C9 H9B 109.5 . .
H9A C9 H9C 109.5 . .
H9B C9 H9C 109.5 . .
N3 C10 H10A 109.5 . .
N3 C10 H10B 109.5 . .
N3 C10 H10C 109.5 . .
H10A C10 H10B 109.5 . .
H10A C10 H10C 109.5 . .
H10B C10 H10C 109.5 . .
N4 C11 H11A 109.5 . .
N4 C11 H11B 109.5 . .
N4 C11 H11C 109.5 . .
H11A C11 H11B 109.5 . .
H11A C11 H11C 109.5 . .
H11B C11 H11C 109.5 . .
N4 C12 H12A 109.5 . .
N4 C12 H12B 109.5 . .
N4 C12 H12C 109.5 . .
H12A C12 H12B 109.5 . .
H12A C12 H12C 109.5 . .
H12B C12 H12C 109.5 . .
N4 C13 H13A 109.5 . .
N4 C13 H13B 109.5 . .
N4 C13 H13C 109.5 . .
H13A C13 H13B 109.5 . .
H13A C13 H13C 109.5 . .
H13B C13 H13C 109.5 . .
N4 C14 H14A 109.5 . .
N4 C14 H14B 109.5 . .
N4 C14 H14C 109.5 . .
H14A C14 H14B 109.5 . .
H14A C14 H14C 109.5 . .
H14B C14 H14C 109.5 . .
N5 C15 H15A 109.5 . .
N5 C15 H15B 109.5 . .
N5 C15 H15C 109.5 . .
H15A C15 H15B 109.5 . .
H15A C15 H15C 109.5 . .
H15B C15 H15C 109.5 . .
N5 C16 H16A 109.5 . .
N5 C16 H16B 109.5 . .
N5 C16 H16C 109.5 . .
H16A C16 H16B 109.5 . .
H16A C16 H16C 109.5 . .
H16B C16 H16C 109.5 . .
N5 C17 H17A 109.5 . .
N5 C17 H17B 109.5 . .
N5 C17 H17C 109.5 . .
H17A C17 H17B 109.5 . .
H17A C17 H17C 109.5 . .
H17B C17 H17C 109.5 . .
N5 C18 H18A 109.5 . .
N5 C18 H18B 109.5 . .
N5 C18 H18C 109.5 . .
H18A C18 H18B 109.5 . .
H18A C18 H18C 109.5 . .
H18B C18 H18C 109.5 . .

loop_
_geom_bond_atom_site_label_1
_geom_bond_atom_site_label_2
_geom_bond_distance
_geom_bond_site_symmetry_2
W1 O1 1.733(12) .
W1 O18 1.980(10) .
W1 O19 1.964(11) .
W1 O20 1.846(11) .
W1 O38 2.353(10) .
W1 O40 1.859(10) .
W2 O2 1.720(12) .
W2 O18 1.903(10) .
W2 O24 1.862(10) .
W2 O36 1.896(10) .
W2 O38 2.397(10) .
W2 O51 1.926(11) .
W3 O3 1.715(12) .
W3 O19 1.897(10) .
W3 O34 1.874(10) .
W3 O38 2.364(10) .
W3 O41 1.915(11) .
W3 O51 1.934(11) .
W4 O4 1.729(12) .
W4 O22 2.370(9) .
W4 O26 1.870(10) .
W4 O32 1.924(11) .
W4 O40 2.020(10) .
W4 O44 1.776(10) .
W5 O5 1.704(12) .
W5 O20 2.017(10) .
W5 O26 1.901(10) .
W5 O27 1.917(11) .
W5 O42 1.783(10) .
W5 O48 2.356(9) .
W6 O6 1.715(13) .
W6 O23 1.892(11) .
W6 O27 1.907(10) .
W6 O41 1.908(11) .
W6 O48 2.362(10) .
W6 O58 1.878(10) .
W7 O7 1.715(12) .
W7 O25 2.360(9) .
W7 O34 1.968(10) .
W7 O47 1.824(11) .
W7 O58 1.912(11) .
W7 O59 1.909(11) .
W8 O8 1.717(12) .
W8 O24 1.965(11) .
W8 O25 2.355(10) .
W8 O52 1.905(10) .
W8 O53 1.822(10) .
W8 O59 1.909(11) .
W9 O9 1.730(13) .
W9 O22 2.361(10) .
W9 O32 1.907(10) .
W9 O35 1.881(10) .
W9 O36 1.939(10) .
W9 O52 1.883(10) .
W10 O10 1.711(12) .
W10 O28 1.911(11) .
W10 O33 1.890(10) .
W10 O35 1.932(10) .
W10 O37 1.883(10) .
W10 O39 2.318(10) .
W11 O11 1.738(11) .
W11 O21 1.751(10) .
W11 O29 1.889(10) .
W11 O37 1.947(10) .
W11 O39 2.364(9) .
W11 O44 2.107(10) .
W12 O12 1.736(11) .
W12 O29 1.898(10) .
W12 O42 2.094(10) .
W12 O43 1.937(11) .
W12 O45 2.351(9) .
W12 O56 1.759(10) .
W13 O13 1.724(13) .
W13 O23 1.917(11) .
W13 O43 1.877(10) .
W13 O45 2.323(10) .
W13 O54 1.897(11) .
W13 O55 1.901(11) .
W14 O14 1.733(13) .
W14 O30 1.932(11) .
W14 O47 2.008(11) .
W14 O49 1.797(11) .
W14 O55 1.878(11) .
W14 O60 2.373(10) .
W15 O15 1.725(13) .
W15 O30 1.895(11) .
W15 O31 1.807(11) .
W15 O33 1.905(10) .
W15 O53 2.013(10) .
W15 O60 2.367(10) .
W16 O16 1.746(13) .
W16 O49 2.110(11) .
W16 O50 1.928(11) .
W16 O54 1.925(11) .
W16 O57 1.759(12) .
W16 O61 2.282(10) .
W17 O17 1.725(13) .
W17 O28 1.918(11) .
W17 O31 2.103(11) .
W17 O46 1.770(11) .
W17 O50 1.920(11) .
W17 O61 2.275(10) .
Ce1 O21 2.479(10) 7_665
Ce1 O21 2.479(10) .
Ce1 O46 2.486(12) 7_665
Ce1 O46 2.486(12) .
Ce1 O56 2.447(10) .
Ce1 O56 2.448(10) 7_665
Ce1 O57 2.504(12) 7_665
Ce1 O57 2.504(12) .
P1 O22 1.521(10) .
P1 O25 1.519(10) .
P1 O38 1.580(10) .
P1 O48 1.524(10) .
P2 O39 1.534(10) .
P2 O45 1.535(10) .
P2 O60 1.516(10) .
P2 O61 1.556(10) .
N1 C1 1.473(16) .
N1 C2 1.485(17) .
N1 C3 1.465(17) .
N1 C4 1.462(16) .
N2 C5 1.451(17) .
N2 C6 1.496(17) .
N2 C7 1.467(17) .
N2 C8 1.488(17) .
N3 C9 1.497(18) 2_754
N3 C9 1.497(18) .
N3 C10 1.489(17) 2_754
N3 C10 1.489(17) .
N4 C11 1.491(17) .
N4 C12 1.489(17) .
N4 C13 1.492(17) .
N4 C14 1.502(17) .
N5 C15 1.464(17) .
N5 C16 1.450(17) .
N5 C17 1.454(17) .
N5 C18 1.477(17) .
C1 H1A 0.9600 .
C1 H1B 0.9600 .
C1 H1C 0.9600 .
C2 H2A 0.9600 .
C2 H2B 0.9600 .
C2 H2C 0.9600 .
C3 H3A 0.9600 .
C3 H3B 0.9600 .
C3 H3C 0.9600 .
C4 H4A 0.9600 .
C4 H4B 0.9600 .
C4 H4C 0.9600 .
C5 H5A 0.9600 .
C5 H5B 0.9600 .
C5 H5C 0.9600 .
C6 H6A 0.9600 .
C6 H6B 0.9600 .
C6 H6C 0.9600 .
C7 H7A 0.9600 .
C7 H7B 0.9600 .
C7 H7C 0.9600 .
C8 H8A 0.9600 .
C8 H8B 0.9600 .
C8 H8C 0.9600 .
C9 H9A 0.9600 .
C9 H9B 0.9600 .
C9 H9C 0.9600 .
C10 H10A 0.9600 .
C10 H10B 0.9600 .
C10 H10C 0.9600 .
C11 H11A 0.9600 .
C11 H11B 0.9600 .
C11 H11C 0.9600 .
C12 H12A 0.9600 .
C12 H12B 0.9600 .
C12 H12C 0.9600 .
C13 H13A 0.9600 .
C13 H13B 0.9600 .
C13 H13C 0.9600 .
C14 H14A 0.9600 .
C14 H14B 0.9600 .
C14 H14C 0.9600 .
C15 H15A 0.9600 .
C15 H15B 0.9600 .
C15 H15C 0.9600 .
C16 H16A 0.9600 .
C16 H16B 0.9600 .
C16 H16C 0.9600 .
C17 H17A 0.9600 .
C17 H17B 0.9600 .
C17 H17C 0.9600 .
C18 H18A 0.9600 .
C18 H18B 0.9600 .
C18 H18C 0.9600 .
